data_4113857
loop_
_publ_author_name
'Young-A Lee'
'Richard Eisenberg'

_publ_section_title
;
 Luminescence Tribochromism and Bright Emission in Gold(I) Thiouracilate
 Complexes
;
_journal_name_full 'Journal of the American Chemical Society'
_journal_page_first 7778
_journal_page_last 7779
_journal_paper_doi 10.1021/ja034560k
_journal_volume 125
_journal_year 2003
_chemical_formula_sum 'C63 H54 Au4 N4 O5 P4 S2'
_chemical_formula_weight 1922.97
_chemical_name_common compound(2b)
_chemical_name_systematic
; 
 ? 
;
_space_group_IT_number 14
_symmetry_cell_setting monoclinic
_symmetry_space_group_name_Hall '-P 2ybc'
_symmetry_space_group_name_H-M 'P 1 21/c 1'
_atom_sites_solution_hydrogens geom
_atom_sites_solution_primary direct
_atom_sites_solution_secondary difmap
_audit_creation_method SHELXL-97
_cell_angle_alpha 90.00
_cell_angle_beta 93.6570(10)
_cell_angle_gamma 90.00
_cell_formula_units_Z 4
_cell_length_a 12.3737(6)
_cell_length_b 29.1208(14)
_cell_length_c 17.4858(8)
_cell_measurement_temperature 193(2)
_cell_volume 6287.9(5)
_computing_cell_refinement 'Bruker SMART'
_computing_data_collection 'Bruker SMART'
_computing_data_reduction 'Bruker SHELXTL'
_computing_molecular_graphics 'Bruker SHELXTL'
_computing_publication_material 'Bruker SHELXTL'
_computing_structure_refinement 'SHELXL-97 (Sheldrick, 1997)'
_computing_structure_solution 'SHELXS-97 (Sheldrick, 1990)'
_diffrn_ambient_temperature 193(2)
_diffrn_measured_fraction_theta_full 0.949
_diffrn_measured_fraction_theta_max 0.949
_diffrn_measurement_device_type 'CCD area detector'
_diffrn_measurement_method 'phi and omega scans'
_diffrn_radiation_monochromator graphite
_diffrn_radiation_source 'fine-focus sealed tube'
_diffrn_radiation_type MoK\a
_diffrn_radiation_wavelength 0.71073
_diffrn_reflns_av_R_equivalents 0.0319
_diffrn_reflns_av_sigmaI/netI 0.0496
_diffrn_reflns_limit_h_max 15
_diffrn_reflns_limit_h_min -16
_diffrn_reflns_limit_k_max 32
_diffrn_reflns_limit_k_min -38
_diffrn_reflns_limit_l_max 22
_diffrn_reflns_limit_l_min -22
_diffrn_reflns_number 38825
_diffrn_reflns_theta_full 28.27
_diffrn_reflns_theta_max 28.27
_diffrn_reflns_theta_min 1.36
_exptl_absorpt_coefficient_mu 9.523
_exptl_absorpt_correction_T_max 0.928
_exptl_absorpt_correction_T_min 0.663
_exptl_absorpt_correction_type 'empirical; SADABS'
_exptl_crystal_colour Colorless
_exptl_crystal_density_diffrn 2.031
_exptl_crystal_density_meas ?
_exptl_crystal_description Block
_exptl_crystal_F_000 3632
_exptl_crystal_size_max 0.10
_exptl_crystal_size_mid 0.10
_exptl_crystal_size_min 0.18
_refine_diff_density_max 1.183
_refine_diff_density_min -0.858
_refine_diff_density_rms 0.161
_refine_ls_extinction_method none
_refine_ls_goodness_of_fit_ref 0.966
_refine_ls_hydrogen_treatment mixed
_refine_ls_matrix_type full
_refine_ls_number_parameters 729
_refine_ls_number_reflns 14818
_refine_ls_number_restraints 0
_refine_ls_restrained_S_all 0.966
_refine_ls_R_factor_all 0.0662
_refine_ls_R_factor_gt 0.0424
_refine_ls_shift/su_max 0.037
_refine_ls_shift/su_mean 0.005
_refine_ls_structure_factor_coef Fsqd
_refine_ls_weighting_details 'calc w=1/[\s^2^(Fo^2^)+(0.0429P)^2^+19.0783P] where P=(Fo^2^+2Fc^2^)/3'
_refine_ls_weighting_scheme calc
_refine_ls_wR_factor_gt 0.0795
_refine_ls_wR_factor_ref 0.0862
_reflns_number_gt 11698
_reflns_number_total 14818
_reflns_threshold_expression >2sigma(I)
_cod_data_source_file ja034560ksi20030207_022101_3.cif
_cod_data_source_block sad
_cod_depositor_comments
;
The following automatic conversions were performed:

'_exptl_crystal_density_meas' value 'na' was changed to '?' - the
value is perceived as not measured.

Automatic conversion script
Id: cif_fix_values 3008 2015-01-20 13:52:24Z robertas 
;
_cod_database_code 4113857

loop_
_symmetry_equiv_pos_as_xyz
'x, y, z'
'-x, y+1/2, -z+1/2'
'-x, -y, -z'
'x, -y-1/2, z-1/2'

loop_
_atom_site_label
_atom_site_type_symbol
_atom_site_fract_x
_atom_site_fract_y
_atom_site_fract_z
_atom_site_U_iso_or_equiv
_atom_site_adp_type
_atom_site_occupancy
_atom_site_symmetry_multiplicity
_atom_site_calc_flag
_atom_site_refinement_flags
Au1 Au 0.55728(2) 0.121934(8) 0.123103(14) 0.02508(6) Uani 1 1 d .
Au2 Au 0.48774(2) 0.211594(9) 0.073976(14) 0.02620(6) Uani 1 1 d .
Au3 Au 0.53413(2) 0.309835(8) 0.065473(14) 0.02706(7) Uani 1 1 d .
Au4 Au 0.46579(2) 0.400117(9) 0.105743(15) 0.02804(7) Uani 1 1 d .
S1 S 0.60573(16) 0.20300(6) -0.02292(10) 0.0368(4) Uani 1 1 d .
S2 S 0.40876(17) 0.31566(7) -0.03898(11) 0.0419(5) Uani 1 1 d .
P1 P 0.41998(14) 0.11681(6) 0.20065(10) 0.0261(4) Uani 1 1 d .
P2 P 0.35972(14) 0.21746(6) 0.16182(10) 0.0263(4) Uani 1 1 d .
P3 P 0.59489(14) 0.40650(6) 0.19971(10) 0.0257(4) Uani 1 1 d .
P4 P 0.66574(14) 0.30750(6) 0.16333(9) 0.0237(3) Uani 1 1 d .
N1 N 0.6831(4) 0.12536(18) 0.0493(3) 0.0257(12) Uani 1 1 d .
N2 N 0.7656(5) 0.1527(2) -0.0611(3) 0.0332(13) Uani 1 1 d .
N3 N 0.3325(5) 0.39307(19) 0.0282(3) 0.0310(13) Uani 1 1 d .
N4 N 0.2288(5) 0.3594(2) -0.0766(4) 0.0399(15) Uani 1 1 d .
O1 O 0.7506(4) 0.06350(18) 0.1153(3) 0.0507(15) Uani 1 1 d .
H1A H 0.7968 0.0425 0.1135 0.076 Uiso 1 1 calc R
O2 O 0.2752(5) 0.4556(2) 0.0887(4) 0.0586(17) Uani 1 1 d .
H2A H 0.2273 0.4760 0.0859 0.088 Uiso 1 1 calc R
C1 C 0.6924(5) 0.1555(2) -0.0089(4) 0.0273(14) Uani 1 1 d .
C2 C 0.8377(6) 0.1174(3) -0.0532(4) 0.0351(17) Uani 1 1 d .
C3 C 0.8383(6) 0.0869(2) 0.0048(4) 0.0359(17) Uani 1 1 d .
H3A H 0.8919 0.0635 0.0091 0.043 Uiso 1 1 calc R
C4 C 0.7584(6) 0.0898(2) 0.0597(4) 0.0338(16) Uani 1 1 d .
C5 C 0.9180(6) 0.1149(3) -0.1142(5) 0.052(2) Uani 1 1 d .
H5A H 0.9662 0.0886 -0.1042 0.078 Uiso 1 1 calc R
H5B H 0.9608 0.1432 -0.1136 0.078 Uiso 1 1 calc R
H5C H 0.8792 0.1113 -0.1644 0.078 Uiso 1 1 calc R
C6 C 0.3819(6) 0.1733(2) 0.2357(4) 0.0292(15) Uani 1 1 d .
H6A H 0.3148 0.1700 0.2631 0.035 Uiso 1 1 calc R
H6B H 0.4396 0.1840 0.2734 0.035 Uiso 1 1 calc R
C7 C 0.4565(6) 0.0857(2) 0.2887(4) 0.0280(14) Uani 1 1 d .
C8 C 0.3828(6) 0.0605(2) 0.3279(4) 0.0324(16) Uani 1 1 d .
H8A H 0.3100 0.0577 0.3077 0.039 Uiso 1 1 calc R
C9 C 0.4153(6) 0.0394(2) 0.3965(4) 0.0369(17) Uani 1 1 d .
H9A H 0.3651 0.0218 0.4231 0.044 Uiso 1 1 calc R
C10 C 0.5209(7) 0.0441(3) 0.4263(4) 0.0424(19) Uani 1 1 d .
H10A H 0.5432 0.0301 0.4737 0.051 Uiso 1 1 calc R
C11 C 0.5934(7) 0.0692(3) 0.3871(4) 0.045(2) Uani 1 1 d .
H11A H 0.6662 0.0721 0.4074 0.054 Uiso 1 1 calc R
C12 C 0.5619(6) 0.0903(2) 0.3188(4) 0.0393(18) Uani 1 1 d .
H12A H 0.6125 0.1078 0.2924 0.047 Uiso 1 1 calc R
C13 C 0.2998(5) 0.0894(2) 0.1570(4) 0.0293(15) Uani 1 1 d .
C14 C 0.1960(6) 0.0980(3) 0.1801(5) 0.0404(18) Uani 1 1 d .
H14A H 0.1853 0.1206 0.2181 0.048 Uiso 1 1 calc R
C15 C 0.1091(7) 0.0740(3) 0.1481(5) 0.050(2) Uani 1 1 d .
H15A H 0.0387 0.0798 0.1646 0.060 Uiso 1 1 calc R
C16 C 0.1230(7) 0.0415(3) 0.0925(5) 0.056(2) Uani 1 1 d .
H16A H 0.0621 0.0252 0.0707 0.067 Uiso 1 1 calc R
C17 C 0.2259(7) 0.0323(3) 0.0680(5) 0.055(2) Uani 1 1 d .
H17A H 0.2362 0.0097 0.0299 0.066 Uiso 1 1 calc R
C18 C 0.3131(7) 0.0571(3) 0.1008(4) 0.0413(18) Uani 1 1 d .
H18A H 0.3835 0.0516 0.0840 0.050 Uiso 1 1 calc R
C19 C 0.2254(6) 0.2083(2) 0.1175(5) 0.0383(17) Uani 1 1 d .
C20 C 0.1340(7) 0.2201(3) 0.1550(6) 0.061(3) Uani 1 1 d .
H20A H 0.1405 0.2337 0.2045 0.073 Uiso 1 1 calc R
C21 C 0.0326(8) 0.2116(4) 0.1187(8) 0.083(4) Uani 1 1 d .
H21A H -0.0304 0.2203 0.1435 0.099 Uiso 1 1 calc R
C22 C 0.0215(10) 0.1916(5) 0.0503(10) 0.110(5) Uani 1 1 d .
H22A H -0.0483 0.1872 0.0256 0.132 Uiso 1 1 calc R
C23 C 0.1108(12) 0.1775(5) 0.0164(8) 0.114(5) Uani 1 1 d .
H23A H 0.1034 0.1612 -0.0307 0.136 Uiso 1 1 calc R
C24 C 0.2128(9) 0.1867(4) 0.0497(6) 0.074(3) Uani 1 1 d .
H24A H 0.2749 0.1776 0.0242 0.089 Uiso 1 1 calc R
C25 C 0.3494(5) 0.2708(2) 0.2152(4) 0.0262(14) Uani 1 1 d .
C26 C 0.3827(6) 0.2747(2) 0.2919(4) 0.0366(17) Uani 1 1 d .
H26A H 0.4127 0.2489 0.3188 0.044 Uiso 1 1 calc R
C27 C 0.3726(7) 0.3165(3) 0.3299(4) 0.0431(19) Uani 1 1 d .
H27A H 0.3958 0.3189 0.3826 0.052 Uiso 1 1 calc R
C28 C 0.3292(6) 0.3540(3) 0.2916(4) 0.0389(18) Uani 1 1 d .
H28A H 0.3230 0.3825 0.3175 0.047 Uiso 1 1 calc R
C29 C 0.2948(6) 0.3500(3) 0.2154(4) 0.0371(17) Uani 1 1 d .
H29A H 0.2631 0.3757 0.1891 0.044 Uiso 1 1 calc R
C30 C 0.3057(6) 0.3092(2) 0.1769(4) 0.0323(15) Uani 1 1 d .
H30A H 0.2835 0.3072 0.1239 0.039 Uiso 1 1 calc R
C31 C 0.3166(6) 0.3607(2) -0.0265(4) 0.0303(15) Uani 1 1 d .
C32 C 0.1533(6) 0.3931(3) -0.0699(5) 0.0424(19) Uani 1 1 d .
C33 C 0.1636(6) 0.4263(3) -0.0149(5) 0.046(2) Uani 1 1 d .
H33A H 0.1086 0.4488 -0.0114 0.055 Uiso 1 1 calc R
C34 C 0.2567(6) 0.4272(3) 0.0373(5) 0.0393(18) Uani 1 1 d .
C35 C 0.0581(7) 0.3919(3) -0.1275(5) 0.055(2) Uani 1 1 d .
H35A H 0.0650 0.3657 -0.1619 0.083 Uiso 1 1 calc R
H35B H 0.0559 0.4204 -0.1574 0.083 Uiso 1 1 calc R
H35C H -0.0089 0.3889 -0.1008 0.083 Uiso 1 1 calc R
C36 C 0.6355(5) 0.3498(2) 0.2372(3) 0.0251(14) Uani 1 1 d .
H36A H 0.5767 0.3376 0.2672 0.030 Uiso 1 1 calc R
H36B H 0.7005 0.3535 0.2727 0.030 Uiso 1 1 calc R
C37 C 0.5444(5) 0.4358(2) 0.2821(4) 0.0254(14) Uani 1 1 d .
C38 C 0.4747(5) 0.4727(2) 0.2679(4) 0.0278(14) Uani 1 1 d .
H38A H 0.4590 0.4824 0.2165 0.033 Uiso 1 1 calc R
C39 C 0.4274(6) 0.4956(2) 0.3264(4) 0.0348(16) Uani 1 1 d .
H39A H 0.3814 0.5213 0.3159 0.042 Uiso 1 1 calc R
C40 C 0.4490(6) 0.4803(2) 0.4013(4) 0.0366(17) Uani 1 1 d .
H40A H 0.4160 0.4952 0.4421 0.044 Uiso 1 1 calc R
C41 C 0.5179(7) 0.4435(3) 0.4169(4) 0.0425(19) Uani 1 1 d .
H41A H 0.5324 0.4334 0.4682 0.051 Uiso 1 1 calc R
C42 C 0.5659(6) 0.4215(2) 0.3567(4) 0.0382(18) Uani 1 1 d .
H42A H 0.6137 0.3964 0.3673 0.046 Uiso 1 1 calc R
C43 C 0.7183(6) 0.4350(2) 0.1761(4) 0.0307(15) Uani 1 1 d .
C44 C 0.7857(6) 0.4570(2) 0.2310(4) 0.0375(17) Uani 1 1 d .
H44A H 0.7642 0.4598 0.2820 0.045 Uiso 1 1 calc R
C45 C 0.8851(7) 0.4751(3) 0.2119(5) 0.048(2) Uani 1 1 d .
H45A H 0.9326 0.4890 0.2500 0.058 Uiso 1 1 calc R
C46 C 0.9132(7) 0.4725(3) 0.1370(5) 0.052(2) Uani 1 1 d .
H46A H 0.9795 0.4857 0.1233 0.062 Uiso 1 1 calc R
C47 C 0.8466(7) 0.4511(3) 0.0815(5) 0.045(2) Uani 1 1 d .
H47A H 0.8679 0.4491 0.0304 0.054 Uiso 1 1 calc R
C48 C 0.7484(6) 0.4325(2) 0.1004(4) 0.0358(17) Uani 1 1 d .
H48A H 0.7020 0.4181 0.0622 0.043 Uiso 1 1 calc R
C49 C 0.7996(5) 0.3205(2) 0.1316(4) 0.0300(15) Uani 1 1 d .
C50 C 0.8863(6) 0.3289(3) 0.1841(5) 0.047(2) Uani 1 1 d .
H50A H 0.8753 0.3292 0.2374 0.056 Uiso 1 1 calc R
C51 C 0.9875(7) 0.3369(3) 0.1595(6) 0.061(3) Uani 1 1 d .
H51A H 1.0463 0.3430 0.1957 0.073 Uiso 1 1 calc R
C52 C 1.0042(8) 0.3362(4) 0.0822(7) 0.072(3) Uani 1 1 d .
H52A H 1.0744 0.3416 0.0651 0.087 Uiso 1 1 calc R
C53 C 0.9211(9) 0.3280(4) 0.0315(6) 0.079(3) Uani 1 1 d .
H53A H 0.9335 0.3278 -0.0215 0.095 Uiso 1 1 calc R
C54 C 0.8166(7) 0.3196(3) 0.0540(5) 0.051(2) Uani 1 1 d .
H54A H 0.7587 0.3134 0.0171 0.061 Uiso 1 1 calc R
C55 C 0.6932(5) 0.2551(2) 0.2186(4) 0.0267(14) Uani 1 1 d .
C56 C 0.7372(6) 0.2181(2) 0.1820(4) 0.0317(15) Uani 1 1 d .
H56A H 0.7448 0.2194 0.1284 0.038 Uiso 1 1 calc R
C57 C 0.7706(6) 0.1791(2) 0.2229(4) 0.0351(17) Uani 1 1 d .
H57A H 0.8022 0.1540 0.1976 0.042 Uiso 1 1 calc R
C58 C 0.7574(7) 0.1773(3) 0.3003(5) 0.046(2) Uani 1 1 d .
H58A H 0.7823 0.1512 0.3290 0.056 Uiso 1 1 calc R
C59 C 0.7092(9) 0.2123(3) 0.3362(5) 0.065(3) Uani 1 1 d .
H59A H 0.6974 0.2100 0.3892 0.079 Uiso 1 1 calc R
C60 C 0.6768(8) 0.2517(3) 0.2956(4) 0.051(2) Uani 1 1 d .
H60A H 0.6435 0.2763 0.3211 0.061 Uiso 1 1 calc R
O1S O 0.1521(4) 0.5312(2) 0.1162(3) 0.0498(14) Uani 1 1 d .
C1S C 0.1671(8) 0.5370(4) 0.1965(6) 0.067(3) Uani 1 1 d .
O2S O 0.8921(6) -0.0102(2) 0.1268(5) 0.079(2) Uani 1 1 d .
C2S C 0.8379(8) -0.0497(3) 0.1518(8) 0.083(4) Uani 1 1 d .
O3S O 0.1624(8) 0.2891(3) -0.1696(5) 0.111(3) Uiso 1 1 d .
C3S C 0.1171(16) 0.2543(7) -0.1315(12) 0.161(7) Uiso 1 1 d .

loop_
_atom_site_aniso_label
_atom_site_aniso_U_11
_atom_site_aniso_U_22
_atom_site_aniso_U_33
_atom_site_aniso_U_23
_atom_site_aniso_U_13
_atom_site_aniso_U_12
Au1 0.02634(13) 0.02100(13) 0.02835(13) 0.00138(10) 0.00541(10) -0.00120(10)
Au2 0.03150(14) 0.02256(13) 0.02469(12) 0.00109(10) 0.00298(10) 0.00271(10)
Au3 0.03185(14) 0.02227(13) 0.02665(13) -0.00069(10) -0.00130(10) 0.00220(10)
Au4 0.03025(14) 0.02334(13) 0.03008(13) 0.00034(10) -0.00157(11) 0.00305(10)
S1 0.0464(11) 0.0368(10) 0.0281(9) 0.0082(7) 0.0108(8) 0.0104(8)
S2 0.0518(12) 0.0365(11) 0.0354(10) -0.0075(8) -0.0141(9) 0.0107(9)
P1 0.0288(9) 0.0215(8) 0.0284(9) 0.0015(7) 0.0050(7) -0.0018(7)
P2 0.0274(9) 0.0221(9) 0.0293(9) -0.0011(7) 0.0013(7) 0.0005(7)
P3 0.0308(9) 0.0192(8) 0.0271(9) -0.0016(7) 0.0015(7) 0.0021(7)
P4 0.0271(9) 0.0196(8) 0.0243(8) 0.0002(6) 0.0012(7) 0.0036(7)
N1 0.026(3) 0.025(3) 0.027(3) -0.003(2) 0.002(2) -0.004(2)
N2 0.035(3) 0.043(4) 0.022(3) 0.001(3) 0.004(2) -0.002(3)
N3 0.030(3) 0.028(3) 0.035(3) 0.003(2) 0.001(3) 0.006(2)
N4 0.037(4) 0.044(4) 0.038(3) 0.009(3) -0.004(3) -0.003(3)
O1 0.043(3) 0.040(3) 0.071(4) 0.024(3) 0.019(3) 0.013(2)
O2 0.058(4) 0.046(4) 0.069(4) -0.012(3) -0.012(3) 0.022(3)
C1 0.026(4) 0.027(3) 0.028(3) -0.004(3) 0.001(3) 0.001(3)
C2 0.028(4) 0.043(4) 0.036(4) -0.012(3) 0.007(3) -0.005(3)
C3 0.027(4) 0.035(4) 0.046(4) -0.003(3) 0.004(3) 0.003(3)
C4 0.027(4) 0.024(4) 0.049(4) 0.002(3) -0.001(3) -0.004(3)
C5 0.039(5) 0.071(6) 0.047(5) -0.004(4) 0.013(4) 0.008(4)
C6 0.036(4) 0.026(3) 0.027(3) 0.001(3) 0.008(3) -0.006(3)
C7 0.035(4) 0.021(3) 0.029(3) 0.003(3) 0.006(3) -0.001(3)
C8 0.032(4) 0.030(4) 0.035(4) -0.002(3) 0.002(3) -0.005(3)
C9 0.049(5) 0.030(4) 0.032(4) 0.001(3) 0.011(3) -0.004(3)
C10 0.059(6) 0.034(4) 0.035(4) 0.013(3) 0.009(4) 0.001(4)
C11 0.038(5) 0.056(5) 0.042(4) 0.011(4) -0.004(4) -0.005(4)
C12 0.035(4) 0.040(4) 0.043(4) 0.018(3) 0.000(3) -0.004(3)
C13 0.024(4) 0.028(4) 0.036(4) 0.007(3) 0.001(3) 0.000(3)
C14 0.035(4) 0.036(4) 0.051(5) 0.003(4) 0.007(4) 0.000(3)
C15 0.031(4) 0.048(5) 0.071(6) 0.010(4) 0.005(4) -0.008(4)
C16 0.046(5) 0.053(6) 0.067(6) 0.008(5) -0.015(5) -0.010(4)
C17 0.048(5) 0.051(5) 0.064(6) -0.019(4) -0.004(4) -0.006(4)
C18 0.044(5) 0.038(4) 0.042(4) -0.012(3) 0.001(4) -0.007(3)
C19 0.037(4) 0.024(4) 0.052(5) -0.005(3) -0.007(4) -0.004(3)
C20 0.032(5) 0.059(6) 0.092(7) -0.019(5) 0.005(5) 0.002(4)
C21 0.027(5) 0.068(7) 0.152(12) -0.020(7) -0.005(6) -0.005(4)
C22 0.050(8) 0.109(11) 0.161(14) -0.030(10) -0.055(8) -0.005(7)
C23 0.086(10) 0.138(13) 0.111(11) -0.058(9) -0.041(8) -0.012(9)
C24 0.060(7) 0.098(9) 0.060(6) -0.021(6) -0.023(5) -0.002(6)
C25 0.023(3) 0.021(3) 0.035(4) -0.004(3) 0.006(3) 0.003(3)
C26 0.041(4) 0.030(4) 0.039(4) -0.008(3) -0.003(3) 0.004(3)
C27 0.057(5) 0.036(4) 0.035(4) -0.008(3) -0.005(4) 0.007(4)
C28 0.040(4) 0.035(4) 0.043(4) -0.013(3) 0.012(4) 0.006(3)
C29 0.034(4) 0.032(4) 0.046(4) 0.004(3) 0.007(3) 0.003(3)
C30 0.037(4) 0.026(4) 0.034(4) -0.001(3) 0.008(3) 0.001(3)
C31 0.034(4) 0.028(4) 0.029(4) 0.011(3) 0.001(3) 0.001(3)
C32 0.031(4) 0.051(5) 0.045(5) 0.017(4) -0.002(3) -0.002(4)
C33 0.036(5) 0.052(5) 0.052(5) 0.021(4) 0.008(4) 0.013(4)
C34 0.034(4) 0.035(4) 0.048(5) 0.011(4) -0.001(3) 0.005(3)
C35 0.036(5) 0.077(6) 0.052(5) 0.014(5) -0.009(4) 0.000(4)
C36 0.032(4) 0.021(3) 0.022(3) 0.002(3) -0.001(3) 0.003(3)
C37 0.029(4) 0.024(3) 0.023(3) -0.005(3) 0.002(3) 0.000(3)
C38 0.036(4) 0.021(3) 0.025(3) 0.003(3) 0.000(3) 0.002(3)
C39 0.034(4) 0.035(4) 0.036(4) 0.003(3) 0.005(3) 0.006(3)
C40 0.037(4) 0.034(4) 0.038(4) -0.010(3) 0.001(3) 0.003(3)
C41 0.058(5) 0.044(5) 0.025(4) 0.000(3) 0.000(4) 0.016(4)
C42 0.050(5) 0.031(4) 0.033(4) -0.001(3) -0.003(3) 0.015(3)
C43 0.034(4) 0.020(3) 0.038(4) 0.003(3) -0.001(3) -0.002(3)
C44 0.045(5) 0.030(4) 0.038(4) -0.003(3) 0.006(3) -0.003(3)
C45 0.045(5) 0.044(5) 0.055(5) -0.005(4) -0.003(4) -0.014(4)
C46 0.043(5) 0.041(5) 0.072(6) 0.008(4) 0.006(4) -0.013(4)
C47 0.048(5) 0.046(5) 0.041(4) 0.009(4) 0.016(4) 0.000(4)
C48 0.045(5) 0.030(4) 0.033(4) 0.005(3) 0.008(3) 0.003(3)
C49 0.027(4) 0.030(4) 0.034(4) 0.002(3) 0.006(3) 0.004(3)
C50 0.037(5) 0.056(5) 0.048(5) -0.011(4) 0.002(4) 0.001(4)
C51 0.029(5) 0.064(6) 0.089(7) 0.005(5) 0.006(5) -0.006(4)
C52 0.034(5) 0.074(7) 0.112(9) 0.029(7) 0.029(6) 0.002(5)
C53 0.069(8) 0.109(9) 0.064(7) 0.031(6) 0.038(6) 0.010(6)
C54 0.049(5) 0.070(6) 0.035(4) 0.005(4) 0.013(4) 0.005(4)
C55 0.031(4) 0.021(3) 0.027(3) -0.002(3) -0.003(3) 0.006(3)
C56 0.036(4) 0.034(4) 0.024(3) 0.001(3) -0.003(3) 0.005(3)
C57 0.035(4) 0.031(4) 0.038(4) -0.010(3) -0.007(3) 0.005(3)
C58 0.064(6) 0.028(4) 0.046(5) 0.007(3) -0.008(4) 0.003(4)
C59 0.115(9) 0.051(6) 0.031(4) 0.013(4) 0.010(5) 0.021(5)
C60 0.089(7) 0.038(5) 0.028(4) 0.003(3) 0.013(4) 0.018(4)
O1S 0.044(3) 0.055(4) 0.050(3) 0.001(3) -0.003(3) 0.009(3)
C1S 0.060(6) 0.086(8) 0.054(6) 0.000(5) -0.003(5) 0.008(5)
O2S 0.060(5) 0.065(5) 0.114(6) 0.010(4) 0.016(4) 0.001(3)
C2S 0.042(6) 0.049(6) 0.162(12) 0.023(7) 0.032(7) 0.006(4)

loop_
_atom_type_symbol
_atom_type_description
_atom_type_scat_dispersion_real
_atom_type_scat_dispersion_imag
_atom_type_scat_source
C C 0.0033 0.0016 'International Tables Vol C Tables 4.2.6.8 and 6.1.1.4'
H H 0.0000 0.0000 'International Tables Vol C Tables 4.2.6.8 and 6.1.1.4'
N N 0.0061 0.0033 'International Tables Vol C Tables 4.2.6.8 and 6.1.1.4'
O O 0.0106 0.0060 'International Tables Vol C Tables 4.2.6.8 and 6.1.1.4'
P P 0.1023 0.0942 'International Tables Vol C Tables 4.2.6.8 and 6.1.1.4'
S S 0.1246 0.1234 'International Tables Vol C Tables 4.2.6.8 and 6.1.1.4'
Au Au -2.0133 8.8022 'International Tables Vol C Tables 4.2.6.8 and 6.1.1.4'

loop_
_geom_angle_atom_site_label_1
_geom_angle_atom_site_label_2
_geom_angle_atom_site_label_3
_geom_angle
N1 Au1 P1 178.53(15)
N1 Au1 Au2 89.57(15)
P1 Au1 Au2 90.99(4)
P2 Au2 S1 174.84(7)
P2 Au2 Au1 94.28(4)
S1 Au2 Au1 85.97(4)
P2 Au2 Au3 96.19(4)
S1 Au2 Au3 86.20(5)
Au1 Au2 Au3 148.344(12)
P4 Au3 S2 175.75(7)
P4 Au3 Au4 92.91(4)
S2 Au3 Au4 86.19(5)
P4 Au3 Au2 93.76(4)
S2 Au3 Au2 89.31(5)
Au4 Au3 Au2 145.484(13)
N3 Au4 P3 173.18(16)
N3 Au4 Au3 89.05(15)
P3 Au4 Au3 92.80(4)
C1 S1 Au2 113.0(2)
C31 S2 Au3 111.2(2)
C7 P1 C13 106.9(3)
C7 P1 C6 102.7(3)
C13 P1 C6 108.4(3)
C7 P1 Au1 112.8(2)
C13 P1 Au1 114.0(2)
C6 P1 Au1 111.3(2)
C19 P2 C25 104.7(3)
C19 P2 C6 106.9(3)
C25 P2 C6 104.4(3)
C19 P2 Au2 111.0(3)
C25 P2 Au2 118.9(2)
C6 P2 Au2 110.1(2)
C43 P3 C37 107.6(3)
C43 P3 C36 106.2(3)
C37 P3 C36 103.9(3)
C43 P3 Au4 116.5(2)
C37 P3 Au4 111.0(2)
C36 P3 Au4 110.9(2)
C49 P4 C55 101.1(3)
C49 P4 C36 107.7(3)
C55 P4 C36 103.1(3)
C49 P4 Au3 112.6(2)
C55 P4 Au3 121.4(2)
C36 P4 Au3 109.8(2)
C1 N1 C4 119.3(6)
C1 N1 Au1 126.8(4)
C4 N1 Au1 113.7(4)
C1 N2 C2 116.6(6)
C31 N3 C34 121.0(6)
C31 N3 Au4 127.3(5)
C34 N3 Au4 111.7(5)
C32 N4 C31 116.8(7)
N2 C1 N1 124.8(6)
N2 C1 S1 112.9(5)
N1 C1 S1 122.3(5)
C3 C2 N2 123.1(6)
C3 C2 C5 121.9(7)
N2 C2 C5 115.0(7)
C2 C3 C4 119.8(7)
O1 C4 N1 118.2(6)
O1 C4 C3 125.5(7)
N1 C4 C3 116.3(6)
P2 C6 P1 115.2(3)
C12 C7 C8 119.9(6)
C12 C7 P1 116.9(5)
C8 C7 P1 123.1(6)
C9 C8 C7 120.0(7)
C10 C9 C8 119.8(7)
C9 C10 C11 119.8(7)
C12 C11 C10 120.8(8)
C11 C12 C7 119.8(7)
C18 C13 C14 119.0(7)
C18 C13 P1 117.9(5)
C14 C13 P1 123.0(6)
C15 C14 C13 120.2(8)
C16 C15 C14 120.6(8)
C15 C16 C17 120.5(8)
C18 C17 C16 118.2(8)
C13 C18 C17 121.5(8)
C24 C19 C20 118.9(8)
C24 C19 P2 119.9(7)
C20 C19 P2 121.0(6)
C21 C20 C19 118.6(10)
C22 C21 C20 121.7(11)
C21 C22 C23 119.2(11)
C22 C23 C24 120.5(12)
C19 C24 C23 120.9(11)
C30 C25 C26 118.8(6)
C30 C25 P2 118.4(5)
C26 C25 P2 122.9(5)
C25 C26 C27 120.4(7)
C28 C27 C26 120.3(7)
C27 C28 C29 119.4(7)
C30 C29 C28 120.8(7)
C29 C30 C25 120.3(7)
N3 C31 N4 123.7(6)
N3 C31 S2 122.8(5)
N4 C31 S2 113.5(5)
N4 C32 C33 122.4(7)
N4 C32 C35 116.1(8)
C33 C32 C35 121.6(8)
C32 C33 C34 120.0(7)
O2 C34 N3 118.0(7)
O2 C34 C33 125.9(7)
N3 C34 C33 116.1(7)
P3 C36 P4 114.5(3)
C42 C37 C38 118.9(6)
C42 C37 P3 123.5(5)
C38 C37 P3 117.5(5)
C37 C38 C39 121.8(6)
C40 C39 C38 118.4(7)
C39 C40 C41 120.9(7)
C40 C41 C42 119.4(7)
C37 C42 C41 120.6(6)
C44 C43 C48 119.6(7)
C44 C43 P3 122.2(5)
C48 C43 P3 118.1(5)
C43 C44 C45 120.5(7)
C46 C45 C44 119.1(8)
C47 C46 C45 121.0(8)
C46 C47 C48 120.1(7)
C47 C48 C43 119.6(7)
C50 C49 C54 119.4(7)
C50 C49 P4 121.0(6)
C54 C49 P4 119.5(6)
C49 C50 C51 120.4(8)
C50 C51 C52 120.1(9)
C53 C52 C51 119.7(9)
C52 C53 C54 122.1(9)
C49 C54 C53 118.2(9)
C56 C55 C60 118.9(6)
C56 C55 P4 118.1(5)
C60 C55 P4 122.9(5)
C55 C56 C57 120.8(6)
C58 C57 C56 119.1(7)
C59 C58 C57 120.7(7)
C58 C59 C60 120.3(8)
C55 C60 C59 120.0(7)

loop_
_geom_bond_atom_site_label_1
_geom_bond_atom_site_label_2
_geom_bond_distance
Au1 N1 2.087(5)
Au1 P1 2.2452(17)
Au1 Au2 2.8638(4)
Au2 P2 2.2820(17)
Au2 S1 2.3196(18)
Au2 Au3 2.9235(4)
Au3 P4 2.2867(17)
Au3 S2 2.3259(19)
Au3 Au4 2.8634(4)
Au4 N3 2.078(6)
Au4 P3 2.2251(18)
S1 C1 1.759(7)
S2 C31 1.761(7)
P1 C7 1.818(7)
P1 C13 1.814(7)
P1 C6 1.828(7)
P2 C19 1.809(7)
P2 C25 1.820(6)
P2 C6 1.831(7)
P3 C43 1.808(7)
P3 C37 1.819(6)
P3 C36 1.835(6)
P4 C49 1.819(7)
P4 C55 1.827(6)
P4 C36 1.840(6)
N1 C1 1.354(8)
N1 C4 1.397(8)
N2 C1 1.328(8)
N2 C2 1.362(9)
N3 C31 1.349(9)
N3 C34 1.383(9)
N4 C32 1.365(10)
N4 C31 1.351(9)
O1 C4 1.246(8)
O2 C34 1.232(9)
C2 C3 1.349(10)
C2 C5 1.504(10)
C3 C4 1.424(10)
C7 C12 1.381(10)
C7 C8 1.386(9)
C8 C9 1.384(10)
C9 C10 1.382(11)
C10 C11 1.375(10)
C11 C12 1.376(10)
C13 C18 1.378(10)
C13 C14 1.394(10)
C14 C15 1.371(11)
C15 C16 1.374(12)
C16 C17 1.396(12)
C17 C18 1.391(11)
C19 C24 1.342(12)
C19 C20 1.386(11)
C20 C21 1.392(13)
C21 C22 1.331(17)
C22 C23 1.349(18)
C23 C24 1.382(15)
C25 C30 1.396(9)
C25 C26 1.382(10)
C26 C27 1.395(9)
C27 C28 1.374(10)
C28 C29 1.379(10)
C29 C30 1.378(9)
C32 C33 1.366(12)
C32 C35 1.500(11)
C33 C34 1.423(11)
C37 C42 1.379(9)
C37 C38 1.390(9)
C38 C39 1.384(9)
C39 C40 1.392(10)
C40 C41 1.384(10)
C41 C42 1.397(10)
C43 C44 1.388(10)
C43 C48 1.401(10)
C44 C45 1.398(10)
C45 C46 1.378(12)
C46 C47 1.382(12)
C47 C48 1.389(10)
C49 C50 1.388(10)
C49 C54 1.387(10)
C50 C51 1.370(11)
C51 C52 1.380(14)
C52 C53 1.335(15)
C53 C54 1.397(13)
C55 C56 1.382(9)
C55 C60 1.378(10)
C56 C57 1.392(9)
C57 C58 1.375(10)
C58 C59 1.356(11)
C59 C60 1.395(11)
O1S C1S 1.414(11)
O2S C2S 1.417(11)
O3S C3S 1.354(19)
